data_7058324
loop_
_publ_author_name
'Wu, Zhiyuan'
'Fujita, Hikaru'
'Magdaong, Nikki Cecil M.'
'Diers, James R.'
'Hood, Don'
'Allu, Srinivasarao'
'Niedzwiedzki, Dariusz M.'
'Kirmaier, Christine'
'Bocian, David F.'
'Holten, Dewey'
'Lindsey, Jonathan S.'

_publ_section_title
;
 New molecular design for blue BODIPYs
;
_journal_issue 19
_journal_name_full 'New Journal of Chemistry'
_journal_page_first 7233
_journal_paper_doi 10.1039/C9NJ01114E
_journal_volume 43
_journal_year 2019
_chemical_formula_moiety 'C23 H37 B N2 O2'
_chemical_formula_sum 'C23 H37 B N2 O2'
_chemical_formula_weight 384.35
_chemical_melting_point 392.0(10)
_chemical_name_common BBu2-HDHDP
_space_group_crystal_system monoclinic
_space_group_IT_number 14
_space_group_name_Hall '-P 2yn'
_space_group_name_H-M_alt 'P 1 21/n 1'
_symmetry_space_group_name_Hall '-P 2yn'
_symmetry_space_group_name_H-M 'P 1 21/n 1'
_atom_sites_solution_hydrogens geom
_audit_update_record
;
2019-02-27 deposited with the CCDC.    2019-04-08 downloaded from the CCDC.
;
_cell_angle_alpha 90
_cell_angle_beta 103.9509(8)
_cell_angle_gamma 90
_cell_formula_units_Z 4
_cell_length_a 11.8186(2)
_cell_length_b 9.1192(2)
_cell_length_c 22.4535(5)
_cell_measurement_reflns_used 281
_cell_measurement_temperature 180.(2)
_cell_measurement_theta_max 22.6947
_cell_measurement_theta_min 1.9079
_cell_volume 2348.57(8)
_computing_cell_refinement 'APEX3 v2016.5-0 (Bruker AXS)'
_computing_data_collection 'Bruker Instrument Service v2013.12.0.0'
_computing_data_reduction 'SAINT V8.37A (Bruker AXS Inc., 2015)'
_computing_molecular_graphics 'shelXle (C.B. Huebschle, rev 786)'
_computing_structure_refinement 'SHELXL-2014/7 (Sheldrick, 2014)'
_diffrn_ambient_temperature 180.(2)
_diffrn_detector_area_resol_mean 8.3333
_diffrn_measured_fraction_theta_full 0.998
_diffrn_measured_fraction_theta_max 0.998
_diffrn_measurement_device_type 'Bruker-Nonius X8 Kappa APEX II'
_diffrn_measurement_method 'phi and omega scans'
_diffrn_radiation_monochromator graphite
_diffrn_radiation_type MoK\a
_diffrn_radiation_wavelength 0.71073
_diffrn_reflns_av_R_equivalents 0.0214
_diffrn_reflns_av_unetI/netI 0.0114
_diffrn_reflns_limit_h_max 12
_diffrn_reflns_limit_h_min -13
_diffrn_reflns_limit_k_max 10
_diffrn_reflns_limit_k_min -10
_diffrn_reflns_limit_l_max 25
_diffrn_reflns_limit_l_min -21
_diffrn_reflns_number 32991
_diffrn_reflns_theta_full 23.82
_diffrn_reflns_theta_max 23.82
_diffrn_reflns_theta_min 2.20
_diffrn_source 'fine-focus sealed tube'
_exptl_absorpt_coefficient_mu 0.068
_exptl_absorpt_correction_T_max 0.98
_exptl_absorpt_correction_T_min 0.93
_exptl_absorpt_correction_type multi-scan
_exptl_absorpt_process_details
;
SADABS-2016/2 - Bruker AXS area detector scaling and absorption correction
;
_exptl_crystal_colour yellow
_exptl_crystal_density_diffrn 1.087
_exptl_crystal_density_method 'not measured'
_exptl_crystal_description block
_exptl_crystal_F_000 840
_exptl_crystal_size_max 0.370
_exptl_crystal_size_mid 0.264
_exptl_crystal_size_min 0.232
_refine_diff_density_max 0.247
_refine_diff_density_min -0.141
_refine_ls_extinction_method none
_refine_ls_goodness_of_fit_ref 1.040
_refine_ls_hydrogen_treatment constr
_refine_ls_matrix_type full
_refine_ls_number_parameters 392
_refine_ls_number_reflns 3604
_refine_ls_number_restraints 373
_refine_ls_restrained_S_all 1.052
_refine_ls_R_factor_all 0.0561
_refine_ls_R_factor_gt 0.0441
_refine_ls_shift/su_max 0.000
_refine_ls_shift/su_mean 0.000
_refine_ls_structure_factor_coef Fsqd
_refine_ls_weighting_details 'w=1/[\s^2^(Fo^2^)+(0.0577P)^2^+0.6055P] where P=(Fo^2^+2Fc^2^)/3'
_refine_ls_weighting_scheme calc
_refine_ls_wR_factor_gt 0.1140
_refine_ls_wR_factor_ref 0.1252
_reflns_number_gt 2926
_reflns_number_total 3604
_reflns_threshold_expression 'I > 2\s(I)'
_cod_data_source_file c9nj01114e2.cif
_cod_data_source_block rds649
_cod_depositor_comments
;
The following automatic conversions were performed:

'_chemical_melting_point' value '391-393' was changed to '392.0(10)'
- the average value was taken and precision was estimated.

'_exptl_absorpt_correction_type' value 'Multi-Scan' changed to
'multi-scan' according to
/home/data/users/saulius/crontab/automatic-downloads/rss-feeds/RSC/lib/dictionaries/cif_core.dic
dictionary named 'cif_core.dic' version 2.4.2 from 2011-04-26.

Automatic conversion script
Id: cif_fix_values 4973 2017-02-22 13:04:09Z antanas 

 Adding full bibliography for 7058324--7058326.cif.
;
_cod_database_code 7058324

loop_
_space_group_symop_operation_xyz
'x, y, z'
'-x+1/2, y+1/2, -z+1/2'
'-x, -y, -z'
'x-1/2, -y-1/2, z-1/2'

loop_
_atom_site_type_symbol
_atom_site_label
_atom_site_fract_x
_atom_site_fract_y
_atom_site_fract_z
_atom_site_U_iso_or_equiv
_atom_site_adp_type
_atom_site_calc_flag
_atom_site_refinement_flags_adp
_atom_site_refinement_flags_occupancy
_atom_site_refinement_flags_posn
_atom_site_occupancy
_atom_site_disorder_assembly
_atom_site_disorder_group
O O1 0.48825(14) 1.0403(2) 0.22351(6) 0.1017(5) Uani d U . . 1.0 . .
O O2 0.29440(14) 1.00551(17) 0.20483(6) 0.0864(4) Uani d U . . 1.0 . .
N N1 0.29087(10) 0.70576(14) -0.06450(6) 0.0515(3) Uani d U . . 1.0 . .
N N2 0.31132(10) 0.82079(14) 0.04034(6) 0.0508(3) Uani d U . . 1.0 . .
C C1 0.2517(7) 0.6521(15) -0.1191(4) 0.0587(19) Uani d U P D 0.679(11) A 1
C C2 0.3459(7) 0.6077(8) -0.1507(3) 0.0669(16) Uani d U P D 0.679(11) A 1
C C3 0.4491(5) 0.6943(7) -0.1131(3) 0.0707(13) Uani d U P D 0.679(11) A 1
H H3A 0.5214 0.635 -0.1049 0.085 Uiso calc U P R 0.679(11) A 1
H H3B 0.4616 0.7855 -0.1345 0.085 Uiso calc U P R 0.679(11) A 1
C C10 0.1262(7) 0.6290(12) -0.1486(5) 0.078(2) Uani d U P D 0.679(11) A 1
H H10A 0.0825 0.6194 -0.1168 0.117 Uiso calc U P R 0.679(11) A 1
H H10B 0.117 0.5393 -0.1734 0.117 Uiso calc U P R 0.679(11) A 1
H H10C 0.0963 0.7129 -0.175 0.117 Uiso calc U P R 0.679(11) A 1
C C11 0.3655(6) 0.4418(5) -0.1450(3) 0.0944(16) Uani d U P D 0.679(11) A 1
H H11A 0.3886 0.4147 -0.1015 0.142 Uiso calc U P R 0.679(11) A 1
H H11B 0.4271 0.4137 -0.1651 0.142 Uiso calc U P R 0.679(11) A 1
H H11C 0.2931 0.3908 -0.1647 0.142 Uiso calc U P R 0.679(11) A 1
C C12 0.3130(6) 0.6530(10) -0.2180(2) 0.1105(19) Uani d U P D 0.679(11) A 1
H H12A 0.2447 0.5969 -0.2397 0.166 Uiso calc U P R 0.679(11) A 1
H H12B 0.3785 0.6332 -0.2366 0.166 Uiso calc U P R 0.679(11) A 1
H H12C 0.2947 0.7579 -0.2211 0.166 Uiso calc U P R 0.679(11) A 1
C C1A 0.2441(15) 0.635(3) -0.1149(10) 0.056(3) Uani d U P D 0.321(11) A 2
C C2A 0.3303(14) 0.6235(17) -0.1547(7) 0.075(4) Uani d U P D 0.321(11) A 2
C C3A 0.4465(12) 0.644(2) -0.1075(7) 0.095(5) Uani d U P D 0.321(11) A 2
H H3AA 0.5019 0.701 -0.125 0.114 Uiso calc U P R 0.321(11) A 2
H H3AB 0.4821 0.5478 -0.0932 0.114 Uiso calc U P R 0.321(11) A 2
C C10A 0.1204(15) 0.586(2) -0.1352(10) 0.072(4) Uani d U P D 0.321(11) A 2
H H10D 0.1095 0.4962 -0.1135 0.108 Uiso calc U P R 0.321(11) A 2
H H10E 0.1012 0.5676 -0.1795 0.108 Uiso calc U P R 0.321(11) A 2
H H10F 0.0692 0.6632 -0.126 0.108 Uiso calc U P R 0.321(11) A 2
C C11A 0.3273(11) 0.4691(14) -0.1815(8) 0.106(4) Uani d U P D 0.321(11) A 2
H H11D 0.3228 0.3969 -0.1497 0.159 Uiso calc U P R 0.321(11) A 2
H H11E 0.3983 0.4522 -0.1958 0.159 Uiso calc U P R 0.321(11) A 2
H H11F 0.2589 0.459 -0.216 0.159 Uiso calc U P R 0.321(11) A 2
C C12A 0.3095(15) 0.7367(17) -0.2069(6) 0.120(4) Uani d U P D 0.321(11) A 2
H H12D 0.2366 0.7138 -0.2369 0.18 Uiso calc U P R 0.321(11) A 2
H H12E 0.3744 0.7336 -0.227 0.18 Uiso calc U P R 0.321(11) A 2
H H12F 0.3043 0.835 -0.1901 0.18 Uiso calc U P R 0.321(11) A 2
C C4 0.41384(14) 0.7277(2) -0.05477(8) 0.0615(5) Uani d U . . 1.0 . .
C C5 0.47653(14) 0.7860(2) -0.00326(9) 0.0683(5) Uani d U . . 1.0 . .
H H5 0.558 0.7968 0.001 0.082 Uiso calc U . R 1.0 . .
C C6 0.42949(13) 0.83354(18) 0.04613(8) 0.0557(4) Uani d U . . 1.0 . .
C C7 0.47930(15) 0.8964(2) 0.10198(8) 0.0648(5) Uani d U . . 1.0 . .
H H7 0.5597 0.9175 0.1177 0.078 Uiso calc U . R 1.0 . .
C C8 0.38923(15) 0.92348(19) 0.13132(7) 0.0603(4) Uani d U . . 1.0 . .
C C9 0.28797(15) 0.87537(19) 0.09162(8) 0.0587(4) Uani d U . . 1.0 . .
H H9 0.2126 0.8802 0.0995 0.07 Uiso calc U . R 1.0 . .
C C13 0.3989(2) 0.9942(2) 0.19036(8) 0.0745(5) Uani d U . . 1.0 . .
C C14 0.2922(3) 1.0854(3) 0.26057(11) 0.1133(9) Uani d U . . 1.0 . .
H H14A 0.3241 1.1854 0.2591 0.136 Uiso calc U . R 1.0 . .
H H14B 0.34 1.034 0.2969 0.136 Uiso calc U . R 1.0 . .
C C15 0.1679(3) 1.0931(4) 0.26459(13) 0.1322(11) Uani d U . . 1.0 . .
H H15A 0.122 1.1463 0.229 0.198 Uiso calc U . R 1.0 . .
H H15B 0.1634 1.1445 0.3023 0.198 Uiso calc U . R 1.0 . .
H H15C 0.1369 0.9936 0.2651 0.198 Uiso calc U . R 1.0 . .
B B1 0.21742(15) 0.7545(2) -0.01482(9) 0.0544(5) Uani d U . D 1.0 . .
C C16 0.1781(7) 0.5925(9) 0.0102(5) 0.060(2) Uani d U P D 0.436(5) B 1
H H16A 0.1459 0.6135 0.0462 0.073 Uiso calc U P R 0.436(5) B 1
H H16B 0.113 0.5538 -0.0224 0.073 Uiso calc U P R 0.436(5) B 1
C C17 0.2654(6) 0.4692(7) 0.0285(4) 0.0809(19) Uani d U P D 0.436(5) B 1
H H17A 0.3293 0.5048 0.0625 0.097 Uiso calc U P R 0.436(5) B 1
H H17B 0.2995 0.4481 -0.0067 0.097 Uiso calc U P R 0.436(5) B 1
C C18 0.2194(5) 0.3221(6) 0.0492(2) 0.0820(16) Uani d U P D 0.436(5) B 1
H H18A 0.1467 0.2926 0.0195 0.098 Uiso calc U P R 0.436(5) B 1
H H18B 0.278 0.2437 0.0509 0.098 Uiso calc U P R 0.436(5) B 1
C C19 0.1972(6) 0.3426(9) 0.1091(3) 0.0931(18) Uani d U P D 0.436(5) B 1
H H19A 0.1382 0.4191 0.1069 0.14 Uiso calc U P R 0.436(5) B 1
H H19B 0.2695 0.372 0.1382 0.14 Uiso calc U P R 0.436(5) B 1
H H19C 0.1689 0.2505 0.1227 0.14 Uiso calc U P R 0.436(5) B 1
C C16A 0.1486(6) 0.6276(7) 0.0087(4) 0.0530(13) Uani d U P D 0.564(5) B 2
H H16C 0.1059 0.6694 0.0376 0.064 Uiso calc U P R 0.564(5) B 2
H H16D 0.0901 0.587 -0.0267 0.064 Uiso calc U P R 0.564(5) B 2
C C17A 0.2258(4) 0.5039(5) 0.0403(2) 0.0551(10) Uani d U P D 0.564(5) B 2
H H17C 0.2652 0.458 0.0108 0.066 Uiso calc U P R 0.564(5) B 2
H H17D 0.2868 0.5447 0.0745 0.066 Uiso calc U P R 0.564(5) B 2
C C18A 0.1581(3) 0.3877(4) 0.06523(19) 0.0598(10) Uani d U P D 0.564(5) B 2
H H18C 0.0951 0.351 0.0311 0.072 Uiso calc U P R 0.564(5) B 2
H H18D 0.1209 0.4341 0.0956 0.072 Uiso calc U P R 0.564(5) B 2
C C19A 0.2302(4) 0.2573(5) 0.0956(3) 0.0880(15) Uani d U P D 0.564(5) B 2
H H19D 0.2668 0.2094 0.066 0.132 Uiso calc U P R 0.564(5) B 2
H H19E 0.1794 0.1872 0.1097 0.132 Uiso calc U P R 0.564(5) B 2
H H19F 0.2908 0.2914 0.1308 0.132 Uiso calc U P R 0.564(5) B 2
C C20 0.1148(10) 0.8631(12) -0.0431(8) 0.055(2) Uani d U P D 0.436(5) B 1
H H20A 0.054 0.8094 -0.0733 0.066 Uiso calc U P R 0.436(5) B 1
H H20B 0.0795 0.8988 -0.0101 0.066 Uiso calc U P R 0.436(5) B 1
C C21 0.1547(6) 0.9926(8) -0.0744(4) 0.0534(17) Uani d U P D 0.436(5) B 1
H H21A 0.1833 0.9578 -0.1099 0.064 Uiso calc U P R 0.436(5) B 1
H H21B 0.2204 1.0412 -0.0454 0.064 Uiso calc U P R 0.436(5) B 1
C C22 0.0577(5) 1.1032(5) -0.0964(2) 0.0642(14) Uani d U P D 0.436(5) B 1
H H22A 0.0259 1.1333 -0.0613 0.077 Uiso calc U P R 0.436(5) B 1
H H22B -0.0061 1.0559 -0.1272 0.077 Uiso calc U P R 0.436(5) B 1
C C23 0.0988(6) 1.2400(6) -0.1250(3) 0.0964(19) Uani d U P D 0.436(5) B 1
H H23A 0.1339 1.2105 -0.1585 0.145 Uiso calc U P R 0.436(5) B 1
H H23B 0.1567 1.2925 -0.0937 0.145 Uiso calc U P R 0.436(5) B 1
H H23C 0.032 1.3044 -0.1411 0.145 Uiso calc U P R 0.436(5) B 1
C C20A 0.1353(7) 0.8962(9) -0.0452(5) 0.0540(18) Uani d U P D 0.564(5) B 2
H H20C 0.0706 0.8583 -0.0782 0.065 Uiso calc U P R 0.564(5) B 2
H H20D 0.1002 0.9378 -0.0131 0.065 Uiso calc U P R 0.564(5) B 2
C C21A 0.1932(5) 1.0212(7) -0.0719(4) 0.079(2) Uani d U P D 0.564(5) B 2
H H21C 0.2642 1.0511 -0.0409 0.095 Uiso calc U P R 0.564(5) B 2
H H21D 0.2184 0.9835 -0.108 0.095 Uiso calc U P R 0.564(5) B 2
C C22A 0.1185(5) 1.1564(7) -0.0914(3) 0.118(2) Uani d U P D 0.564(5) B 2
H H22C 0.0876 1.1898 -0.0564 0.142 Uiso calc U P R 0.564(5) B 2
H H22D 0.1685 1.2357 -0.101 0.142 Uiso calc U P R 0.564(5) B 2
C C23A 0.0222(5) 1.1342(8) -0.1437(3) 0.148(3) Uani d U P D 0.564(5) B 2
H H23D 0.0513 1.0957 -0.178 0.222 Uiso calc U P R 0.564(5) B 2
H H23E -0.0175 1.2279 -0.1557 0.222 Uiso calc U P R 0.564(5) B 2
H H23F -0.0327 1.0641 -0.1332 0.222 Uiso calc U P R 0.564(5) B 2

loop_
_atom_site_aniso_label
_atom_site_aniso_U_11
_atom_site_aniso_U_22
_atom_site_aniso_U_33
_atom_site_aniso_U_12
_atom_site_aniso_U_13
_atom_site_aniso_U_23
O1 0.1050(11) 0.1240(13) 0.0609(8) -0.0373(10) -0.0093(8) -0.0019(8)
O2 0.1037(11) 0.0968(11) 0.0583(8) -0.0204(9) 0.0185(7) -0.0154(7)
N1 0.0425(7) 0.0517(8) 0.0598(8) 0.0004(6) 0.0114(6) 0.0042(6)
N2 0.0408(7) 0.0566(8) 0.0532(8) -0.0059(6) 0.0080(6) 0.0064(6)
C1 0.055(2) 0.062(4) 0.058(2) -0.002(2) 0.0100(19) 0.002(2)
C2 0.071(3) 0.069(3) 0.065(3) 0.004(2) 0.025(2) -0.003(2)
C3 0.063(2) 0.070(3) 0.088(2) -0.0013(19) 0.0346(17) -0.004(2)
C10 0.063(2) 0.101(6) 0.068(4) -0.008(3) 0.010(2) -0.018(3)
C11 0.109(4) 0.071(2) 0.114(4) 0.015(2) 0.047(3) -0.011(2)
C12 0.129(4) 0.132(5) 0.076(2) 0.002(4) 0.036(2) 0.009(3)
C1A 0.061(5) 0.042(5) 0.069(5) -0.003(4) 0.024(4) -0.003(4)
C2A 0.073(6) 0.078(7) 0.079(6) -0.004(4) 0.027(4) -0.014(4)
C3A 0.072(5) 0.123(11) 0.102(6) -0.007(5) 0.045(4) -0.022(6)
C10A 0.067(4) 0.083(10) 0.063(8) -0.016(5) 0.010(4) -0.010(5)
C11A 0.100(7) 0.098(6) 0.128(9) 0.007(5) 0.045(6) -0.026(6)
C12A 0.158(9) 0.118(8) 0.101(6) 0.005(7) 0.062(6) 0.007(6)
C4 0.0429(9) 0.0700(11) 0.0745(11) -0.0026(8) 0.0198(8) 0.0025(9)
C5 0.0398(9) 0.0835(13) 0.0828(12) -0.0087(8) 0.0172(9) 0.0015(10)
C6 0.0403(8) 0.0591(10) 0.0645(10) -0.0081(7) 0.0067(7) 0.0099(8)
C7 0.0484(9) 0.0707(12) 0.0679(11) -0.0139(8) -0.0005(8) 0.0089(9)
C8 0.0655(10) 0.0582(10) 0.0514(9) -0.0122(8) 0.0031(8) 0.0104(8)
C9 0.0537(9) 0.0676(11) 0.0540(9) -0.0085(8) 0.0112(7) 0.0032(8)
C13 0.0887(14) 0.0745(13) 0.0523(10) -0.0205(11) 0.0011(10) 0.0091(9)
C14 0.158(3) 0.118(2) 0.0646(14) -0.0282(19) 0.0284(15) -0.0237(13)
C15 0.172(3) 0.136(3) 0.0989(19) 0.010(2) 0.052(2) -0.0360(18)
B1 0.0396(9) 0.0686(12) 0.0541(10) -0.0060(8) 0.0099(8) -0.0016(9)
C16 0.030(4) 0.069(4) 0.083(4) -0.009(3) 0.014(3) 0.006(3)
C17 0.065(4) 0.068(3) 0.120(5) 0.008(3) 0.041(3) 0.030(3)
C18 0.081(3) 0.083(3) 0.084(3) 0.012(3) 0.024(3) 0.009(3)
C19 0.097(4) 0.098(5) 0.081(4) 0.008(4) 0.014(3) 0.007(4)
C16A 0.031(3) 0.069(3) 0.056(2) -0.001(2) 0.005(2) 0.000(2)
C17A 0.046(3) 0.052(2) 0.073(2) 0.0013(18) 0.0254(19) 0.0020(18)
C18A 0.0495(18) 0.059(2) 0.072(2) -0.0018(15) 0.0178(17) 0.0072(18)
C19A 0.076(3) 0.065(3) 0.130(4) -0.001(2) 0.039(3) 0.036(3)
C20 0.038(4) 0.068(4) 0.062(3) -0.008(3) 0.014(3) -0.005(3)
C21 0.047(4) 0.058(4) 0.059(3) 0.001(3) 0.017(3) -0.003(2)
C22 0.052(3) 0.061(3) 0.075(3) 0.005(2) 0.006(2) 0.002(2)
C23 0.110(5) 0.070(3) 0.102(4) 0.004(3) 0.012(3) 0.027(3)
C20A 0.030(3) 0.073(4) 0.057(3) -0.001(3) 0.008(2) -0.005(3)
C21A 0.055(3) 0.064(3) 0.115(4) 0.002(2) 0.012(3) 0.023(3)
C22A 0.093(4) 0.084(4) 0.176(5) 0.015(3) 0.031(4) 0.048(4)
C23A 0.116(4) 0.169(7) 0.155(5) 0.052(4) 0.025(4) 0.078(5)

loop_
_atom_type_symbol
_atom_type_description
_atom_type_scat_dispersion_real
_atom_type_scat_dispersion_imag
_atom_type_scat_source
C C 0.0033 0.0016 'International Tables Vol C Tables 4.2.6.8 and 6.1.1.4'
H H 0.0000 0.0000 'International Tables Vol C Tables 4.2.6.8 and 6.1.1.4'
B B 0.0013 0.0007 'International Tables Vol C Tables 4.2.6.8 and 6.1.1.4'
N N 0.0061 0.0033 'International Tables Vol C Tables 4.2.6.8 and 6.1.1.4'
O O 0.0106 0.0060 'International Tables Vol C Tables 4.2.6.8 and 6.1.1.4'

loop_
_geom_angle_atom_site_label_1
_geom_angle_atom_site_label_2
_geom_angle_atom_site_label_3
_geom_angle
C13 O2 C14 116.82(18)
C1 N1 C4 108.4(4)
C1A N1 C4 113.9(7)
C1 N1 B1 128.4(4)
C1A N1 B1 122.9(7)
C4 N1 B1 123.06(13)
C9 N2 C6 107.54(13)
C9 N2 B1 124.51(13)
C6 N2 B1 127.95(14)
N1 C1 C10 124.4(7)
N1 C1 C2 114.1(6)
C10 C1 C2 121.5(7)
C1 C2 C12 110.6(6)
C1 C2 C3 100.5(5)
C12 C2 C3 112.8(6)
C1 C2 C11 109.8(7)
C12 C2 C11 110.4(5)
C3 C2 C11 112.4(5)
C4 C3 C2 103.6(5)
C4 C3 H3A 111.0
C2 C3 H3A 111.0
C4 C3 H3B 111.0
C2 C3 H3B 111.0
H3A C3 H3B 109.0
C1 C10 H10A 109.5
C1 C10 H10B 109.5
H10A C10 H10B 109.5
C1 C10 H10C 109.5
H10A C10 H10C 109.5
H10B C10 H10C 109.5
C2 C11 H11A 109.5
C2 C11 H11B 109.5
H11A C11 H11B 109.5
C2 C11 H11C 109.5
H11A C11 H11C 109.5
H11B C11 H11C 109.5
C2 C12 H12A 109.5
C2 C12 H12B 109.5
H12A C12 H12B 109.5
C2 C12 H12C 109.5
H12A C12 H12C 109.5
H12B C12 H12C 109.5
N1 C1A C10A 126.4(14)
N1 C1A C2A 109.9(13)
C10A C1A C2A 123.3(16)
C1A C2A C11A 109.9(14)
C1A C2A C3A 101.6(12)
C11A C2A C3A 108.4(12)
C1A C2A C12A 113.5(15)
C11A C2A C12A 109.6(11)
C3A C2A C12A 113.5(13)
C2A C3A C4 104.1(11)
C2A C3A H3AA 110.9
C4 C3A H3AA 110.9
C2A C3A H3AB 110.9
C4 C3A H3AB 110.9
H3AA C3A H3AB 109.0
C1A C10A H10D 109.5
C1A C10A H10E 109.5
H10D C10A H10E 109.5
C1A C10A H10F 109.5
H10D C10A H10F 109.5
H10E C10A H10F 109.5
C2A C11A H11D 109.5
C2A C11A H11E 109.5
H11D C11A H11E 109.5
C2A C11A H11F 109.5
H11D C11A H11F 109.5
H11E C11A H11F 109.5
C2A C12A H12D 109.5
C2A C12A H12E 109.5
H12D C12A H12E 109.5
C2A C12A H12F 109.5
H12D C12A H12F 109.5
H12E C12A H12F 109.5
C5 C4 N1 121.55(16)
C5 C4 C3 129.0(3)
N1 C4 C3 108.9(3)
C5 C4 C3A 132.9(5)
N1 C4 C3A 104.3(5)
C4 C5 C6 124.13(15)
C4 C5 H5 117.9
C6 C5 H5 117.9
C7 C6 N2 108.84(15)
C7 C6 C5 132.52(15)
N2 C6 C5 118.63(15)
C6 C7 C8 107.17(14)
C6 C7 H7 126.4
C8 C7 H7 126.4
C9 C8 C7 106.19(15)
C9 C8 C13 126.52(18)
C7 C8 C13 127.23(17)
N2 C9 C8 110.26(15)
N2 C9 H9 124.9
C8 C9 H9 124.9
O1 C13 O2 122.5(2)
O1 C13 C8 125.4(2)
O2 C13 C8 112.15(16)
O2 C14 C15 107.3(2)
O2 C14 H14A 110.3
C15 C14 H14A 110.3
O2 C14 H14B 110.3
C15 C14 H14B 110.3
H14A C14 H14B 108.5
C14 C15 H15A 109.5
C14 C15 H15B 109.5
H15A C15 H15B 109.5
C14 C15 H15C 109.5
H15A C15 H15C 109.5
H15B C15 H15C 109.5
N2 B1 C20 113.9(6)
N2 B1 C16A 110.0(3)
N2 B1 N1 104.64(12)
C20 B1 N1 112.3(6)
C16A B1 N1 115.5(3)
N2 B1 C20A 104.9(4)
C16A B1 C20A 114.2(4)
N1 B1 C20A 106.6(4)
N2 B1 C16 105.9(4)
C20 B1 C16 116.0(5)
N1 B1 C16 102.9(4)
C17 C16 B1 121.1(5)
C17 C16 H16A 107.0
B1 C16 H16A 107.0
C17 C16 H16B 107.0
B1 C16 H16B 107.0
H16A C16 H16B 106.8
C16 C17 C18 117.1(5)
C16 C17 H17A 108.0
C18 C17 H17A 108.0
C16 C17 H17B 108.0
C18 C17 H17B 108.0
H17A C17 H17B 107.3
C19 C18 C17 108.7(6)
C19 C18 H18A 109.9
C17 C18 H18A 109.9
C19 C18 H18B 109.9
C17 C18 H18B 109.9
H18A C18 H18B 108.3
C18 C19 H19A 109.5
C18 C19 H19B 109.5
H19A C19 H19B 109.5
C18 C19 H19C 109.5
H19A C19 H19C 109.5
H19B C19 H19C 109.5
C17A C16A B1 113.7(4)
C17A C16A H16C 108.8
B1 C16A H16C 108.8
C17A C16A H16D 108.8
B1 C16A H16D 108.8
H16C C16A H16D 107.7
C18A C17A C16A 112.4(4)
C18A C17A H17C 109.1
C16A C17A H17C 109.1
C18A C17A H17D 109.1
C16A C17A H17D 109.1
H17C C17A H17D 107.9
C17A C18A C19A 115.0(3)
C17A C18A H18C 108.5
C19A C18A H18C 108.5
C17A C18A H18D 108.5
C19A C18A H18D 108.5
H18C C18A H18D 107.5
C18A C19A H19D 109.5
C18A C19A H19E 109.5
H19D C19A H19E 109.5
C18A C19A H19F 109.5
H19D C19A H19F 109.5
H19E C19A H19F 109.5
C21 C20 B1 112.6(8)
C21 C20 H20A 109.1
B1 C20 H20A 109.1
C21 C20 H20B 109.1
B1 C20 H20B 109.1
H20A C20 H20B 107.8
C20 C21 C22 112.1(6)
C20 C21 H21A 109.2
C22 C21 H21A 109.2
C20 C21 H21B 109.2
C22 C21 H21B 109.2
H21A C21 H21B 107.9
C21 C22 C23 112.7(5)
C21 C22 H22A 109.0
C23 C22 H22A 109.0
C21 C22 H22B 109.0
C23 C22 H22B 109.0
H22A C22 H22B 107.8
C22 C23 H23A 109.5
C22 C23 H23B 109.5
H23A C23 H23B 109.5
C22 C23 H23C 109.5
H23A C23 H23C 109.5
H23B C23 H23C 109.5
C21A C20A B1 118.0(6)
C21A C20A H20C 107.8
B1 C20A H20C 107.8
C21A C20A H20D 107.8
B1 C20A H20D 107.8
H20C C20A H20D 107.1
C22A C21A C20A 115.8(5)
C22A C21A H21C 108.3
C20A C21A H21C 108.3
C22A C21A H21D 108.3
C20A C21A H21D 108.3
H21C C21A H21D 107.4
C23A C22A C21A 114.3(6)
C23A C22A H22C 108.7
C21A C22A H22C 108.7
C23A C22A H22D 108.7
C21A C22A H22D 108.7
H22C C22A H22D 107.6
C22A C23A H23D 109.5
C22A C23A H23E 109.5
H23D C23A H23E 109.5
C22A C23A H23F 109.5
H23D C23A H23F 109.5
H23E C23A H23F 109.5

loop_
_geom_bond_atom_site_label_1
_geom_bond_atom_site_label_2
_geom_bond_distance
O1 C13 1.212(2)
O2 C13 1.354(3)
O2 C14 1.454(3)
N1 C1 1.298(9)
N1 C1A 1.30(2)
N1 C4 1.431(2)
N1 B1 1.632(2)
N2 C9 1.343(2)
N2 C6 1.3761(19)
N2 B1 1.571(2)
C1 C10 1.486(7)
C1 C2 1.512(7)
C2 C12 1.524(7)
C2 C3 1.525(7)
C2 C11 1.532(7)
C3 C4 1.499(7)
C3 H3A 0.99
C3 H3B 0.99
C10 H10A 0.98
C10 H10B 0.98
C10 H10C 0.98
C11 H11A 0.98
C11 H11B 0.98
C11 H11C 0.98
C12 H12A 0.98
C12 H12B 0.98
C12 H12C 0.98
C1A C10A 1.489(13)
C1A C2A 1.513(13)
C2A C11A 1.528(14)
C2A C3A 1.532(14)
C2A C12A 1.537(14)
C3A C4 1.535(16)
C3A H3AA 0.99
C3A H3AB 0.99
C10A H10D 0.98
C10A H10E 0.98
C10A H10F 0.98
C11A H11D 0.98
C11A H11E 0.98
C11A H11F 0.98
C12A H12D 0.98
C12A H12E 0.98
C12A H12F 0.98
C4 C5 1.325(3)
C5 C6 1.423(3)
C5 H5 0.95
C6 C7 1.376(2)
C7 C8 1.402(3)
C7 H7 0.95
C8 C9 1.380(2)
C8 C13 1.454(3)
C9 H9 0.95
C14 C15 1.495(4)
C14 H14A 0.99
C14 H14B 0.99
C15 H15A 0.98
C15 H15B 0.98
C15 H15C 0.98
B1 C20 1.576(10)
B1 C16A 1.577(7)
B1 C20A 1.660(7)
B1 C16 1.686(8)
C16 C17 1.514(8)
C16 H16A 0.99
C16 H16B 0.99
C17 C18 1.559(8)
C17 H17A 0.99
C17 H17B 0.99
C18 C19 1.442(8)
C18 H18A 0.99
C18 H18B 0.99
C19 H19A 0.98
C19 H19B 0.98
C19 H19C 0.98
C16A C17A 1.517(6)
C16A H16C 0.99
C16A H16D 0.99
C17A C18A 1.514(5)
C17A H17C 0.99
C17A H17D 0.99
C18A C19A 1.526(6)
C18A H18C 0.99
C18A H18D 0.99
C19A H19D 0.98
C19A H19E 0.98
C19A H19F 0.98
C20 C21 1.507(9)
C20 H20A 0.99
C20 H20B 0.99
C21 C22 1.517(8)
C21 H21A 0.99
C21 H21B 0.99
C22 C23 1.535(7)
C22 H22A 0.99
C22 H22B 0.99
C23 H23A 0.98
C23 H23B 0.98
C23 H23C 0.98
C20A C21A 1.525(7)
C20A H20C 0.99
C20A H20D 0.99
C21A C22A 1.518(7)
C21A H21C 0.99
C21A H21D 0.99
C22A C23A 1.440(8)
C22A H22C 0.99
C22A H22D 0.99
C23A H23D 0.98
C23A H23E 0.98
C23A H23F 0.98

loop_
_geom_torsion_atom_site_label_1
_geom_torsion_atom_site_label_2
_geom_torsion_atom_site_label_3
_geom_torsion_atom_site_label_4
_geom_torsion
C4 N1 C1 C10 -173.3(10)
B1 N1 C1 C10 2.3(16)
C4 N1 C1 C2 9.1(11)
B1 N1 C1 C2 -175.3(5)
N1 C1 C2 C12 -138.4(9)
C10 C1 C2 C12 43.9(13)
N1 C1 C2 C3 -19.0(11)
C10 C1 C2 C3 163.3(10)
N1 C1 C2 C11 99.6(10)
C10 C1 C2 C11 -78.1(12)
C1 C2 C3 C4 19.8(8)
C12 C2 C3 C4 137.7(6)
C11 C2 C3 C4 -96.8(6)
C4 N1 C1A C10A 175.(2)
B1 N1 C1A C10A 0.(3)
C4 N1 C1A C2A -12.(2)
B1 N1 C1A C2A 172.6(10)
N1 C1A C2A C11A 137.0(18)
C10A C1A C2A C11A -50.(3)
N1 C1A C2A C3A 22.(2)
C10A C1A C2A C3A -164.(2)
N1 C1A C2A C12A -100.(2)
C10A C1A C2A C12A 73.(3)
C1A C2A C3A C4 -23.7(19)
C11A C2A C3A C4 -139.4(14)
C12A C2A C3A C4 98.5(15)
C1 N1 C4 C5 177.9(7)
C1A N1 C4 C5 -173.8(14)
B1 N1 C4 C5 2.0(3)
C1 N1 C4 C3 5.3(7)
B1 N1 C4 C3 -170.5(3)
C1A N1 C4 C3A -4.7(16)
B1 N1 C4 C3A 171.1(8)
C2 C3 C4 C5 171.5(4)
C2 C3 C4 N1 -16.7(5)
C2A C3A C4 C5 -174.4(7)
C2A C3A C4 N1 18.3(13)
N1 C4 C5 C6 -0.9(3)
C3 C4 C5 C6 170.0(4)
C3A C4 C5 C6 -166.4(10)
C9 N2 C6 C7 0.25(18)
B1 N2 C6 C7 -179.35(15)
C9 N2 C6 C5 -178.59(16)
B1 N2 C6 C5 1.8(2)
C4 C5 C6 C7 -179.50(19)
C4 C5 C6 N2 -1.0(3)
N2 C6 C7 C8 -0.17(19)
C5 C6 C7 C8 178.46(18)
C6 C7 C8 C9 0.02(19)
C6 C7 C8 C13 -177.35(17)
C6 N2 C9 C8 -0.24(19)
B1 N2 C9 C8 179.38(14)
C7 C8 C9 N2 0.1(2)
C13 C8 C9 N2 177.53(16)
C14 O2 C13 O1 4.2(3)
C14 O2 C13 C8 -175.06(19)
C9 C8 C13 O1 -177.20(19)
C7 C8 C13 O1 -0.3(3)
C9 C8 C13 O2 2.0(3)
C7 C8 C13 O2 178.87(17)
C13 O2 C14 C15 175.9(2)
C9 N2 B1 C20 56.7(6)
C6 N2 B1 C20 -123.8(6)
C9 N2 B1 C16A -55.6(3)
C6 N2 B1 C16A 124.0(3)
C9 N2 B1 N1 179.74(14)
C6 N2 B1 N1 -0.7(2)
C9 N2 B1 C20A 67.7(4)
C6 N2 B1 C20A -112.8(4)
C9 N2 B1 C16 -71.9(4)
C6 N2 B1 C16 107.6(3)
C1 N1 B1 N2 -176.2(8)
C1A N1 B1 N2 174.3(16)
C4 N1 B1 N2 -1.2(2)
C1 N1 B1 C20 -52.1(9)
C4 N1 B1 C20 122.9(5)
C1A N1 B1 C16A 53.2(16)
C4 N1 B1 C16A -122.3(3)
C1A N1 B1 C20A -74.9(16)
C4 N1 B1 C20A 109.6(4)
C1 N1 B1 C16 73.4(9)
C4 N1 B1 C16 -111.6(4)
N2 B1 C16 C17 -62.9(9)
C20 B1 C16 C17 169.7(10)
N1 B1 C16 C17 46.7(9)
B1 C16 C17 C18 -178.2(7)
C16 C17 C18 C19 -72.5(9)
N2 B1 C16A C17A -58.3(5)
N1 B1 C16A C17A 59.9(6)
C20A B1 C16A C17A -175.9(6)
B1 C16A C17A C18A 177.0(4)
C16A C17A C18A C19A 177.9(5)
N2 B1 C20 C21 66.9(12)
N1 B1 C20 C21 -51.8(11)
C16 B1 C20 C21 -169.8(8)
B1 C20 C21 C22 -174.9(8)
C20 C21 C22 C23 176.7(8)
N2 B1 C20A C21A 62.3(9)
C16A B1 C20A C21A -177.2(7)
N1 B1 C20A C21A -48.3(9)
B1 C20A C21A C22A -172.3(7)
C20A C21A C22A C23A -68.1(10)
